data_7023231
loop_
_publ_author_name
'Arrowsmith, Merle'
'Crimmin, Mark R.'
'Hill, Michael S.'
'Kociok-K\"ohn, Gabriele'

_publ_section_title
;
 Beryllium derivatives of a phenyl-substituted \b-diketiminate: a
 well-defined ring opening reaction of tetrahydrofuran.
;
_journal_issue 26
_journal_name_full 'Dalton transactions (Cambridge, England : 2003)'
_journal_page_first 9720
_journal_page_last 9726
_journal_paper_doi 10.1039/c3dt51021b
_journal_volume 42
_journal_year 2013
_chemical_formula_moiety '2(C39 H45 Be I N2), C7 H8'
_chemical_formula_sum 'C85 H98 Be2 I2 N4'
_chemical_formula_weight 1447.49
_chemical_name_systematic
;
?
;
_space_group_IT_number 19
_symmetry_cell_setting orthorhombic
_symmetry_space_group_name_Hall 'P 2ac 2ab'
_symmetry_space_group_name_H-M 'P 21 21 21'
_atom_sites_solution_hydrogens geom
_atom_sites_solution_primary direct
_atom_sites_solution_secondary difmap
_audit_creation_method SHELXL-97
_cell_angle_alpha 90.00
_cell_angle_beta 90.00
_cell_angle_gamma 90.00
_cell_formula_units_Z 4
_cell_length_a 12.28900(10)
_cell_length_b 17.64170(10)
_cell_length_c 35.2748(3)
_cell_measurement_reflns_used 133639
_cell_measurement_temperature 150(2)
_cell_measurement_theta_max 27.485
_cell_measurement_theta_min 2.910
_cell_volume 7647.54(10)
_computing_cell_refinement 'HKL Scalepack (Otwinowski & Minor, 1997)'
_computing_data_collection 'Collect (Nonius BV, 1997-2000)'
_computing_data_reduction
;
DENZO-SCALEPACK Z. Otwinowski and W. Minor, "
Processing of X-ray Diffraction Data Collected in Oscillation Mode ",
Methods in Enzymology, Volume 276: Macromolecular Crystallography,
part A, p.307-326, 1997,C.W. Carter, Jr. & R. M. Sweet, Eds., Academic Press.
;
_computing_molecular_graphics 'ORTEP3 for Windows - Farrugia, L. J. J. Appl. Crystallogr. 1997, 30, 565'
_computing_publication_material
;
'WinGX publication routines, Farrugia,
L. J., J. Appl. Crystallogr., 1999, 32, 837-838
;
_computing_structure_refinement
;
Sheldrick GM (2008) Acta Crystallogr A64:112--122 and
C. B. H\"ubschle, G. M. Sheldrick and B. Dittrich
ShelXle: a Qt graphical user interface for SHELXL
J. Appl. Cryst., 44, (2011) 1281-1284.
;
_computing_structure_solution
;
SIR97- Altomare A., Burla M.C., Camalli M., Cascarano G.L., Giacovazzo C. ,
Guagliardi A., Moliterni A.G.G., Polidori G.,Spagna R.
(1999) J. Appl. Cryst. 32, 115-119
;
_diffrn_ambient_temperature 150(2)
_diffrn_measured_fraction_theta_full 0.977
_diffrn_measured_fraction_theta_max 0.977
_diffrn_measurement_device_type 'Nonius Kappa CCD'
_diffrn_measurement_method '779 1.0 degree images with \f and \w scans'
_diffrn_radiation_monochromator graphite
_diffrn_radiation_source 'fine-focus sealed tube'
_diffrn_radiation_type MoK\a
_diffrn_radiation_wavelength 0.71073
_diffrn_reflns_av_R_equivalents 0.0672
_diffrn_reflns_av_sigmaI/netI 0.0761
_diffrn_reflns_limit_h_max 15
_diffrn_reflns_limit_h_min -15
_diffrn_reflns_limit_k_max 22
_diffrn_reflns_limit_k_min -22
_diffrn_reflns_limit_l_max 45
_diffrn_reflns_limit_l_min -45
_diffrn_reflns_number 81954
_diffrn_reflns_theta_full 27.37
_diffrn_reflns_theta_max 27.37
_diffrn_reflns_theta_min 3.52
_diffrn_standards_decay_% 0
_diffrn_standards_number 0
_exptl_absorpt_coefficient_mu 0.867
_exptl_absorpt_correction_T_max 0.8123
_exptl_absorpt_correction_T_min 0.7809
_exptl_absorpt_correction_type multi-scan
_exptl_absorpt_process_details
;
multi-scan from symmetry-related measurements
Sortav (Blessing 1995)
;
_exptl_crystal_colour colourless
_exptl_crystal_density_diffrn 1.257
_exptl_crystal_density_method 'not measured'
_exptl_crystal_description 'irregular shape'
_exptl_crystal_F_000 3000
_exptl_crystal_size_max 0.30
_exptl_crystal_size_mid 0.30
_exptl_crystal_size_min 0.25
_refine_diff_density_max 0.645
_refine_diff_density_min -0.534
_refine_diff_density_rms 0.079
_refine_ls_abs_structure_details 'Flack H D (1983), Acta Cryst. A39, 876-881'
_refine_ls_abs_structure_Flack -0.040(12)
_refine_ls_extinction_method none
_refine_ls_goodness_of_fit_ref 1.021
_refine_ls_hydrogen_treatment constr
_refine_ls_matrix_type full
_refine_ls_number_parameters 808
_refine_ls_number_reflns 16704
_refine_ls_number_restraints 0
_refine_ls_restrained_S_all 1.021
_refine_ls_R_factor_all 0.0809
_refine_ls_R_factor_gt 0.0465
_refine_ls_shift/su_max 0.002
_refine_ls_shift/su_mean 0.000
_refine_ls_structure_factor_coef Fsqd
_refine_ls_weighting_details 'calc w=1/[\s^2^(Fo^2^)+(0.0448P)^2^+0.9923P] where P=(Fo^2^+2Fc^2^)/3'
_refine_ls_weighting_scheme calc
_refine_ls_wR_factor_gt 0.0851
_refine_ls_wR_factor_ref 0.0950
_reflns_number_gt 12285
_reflns_number_total 16704
_reflns_threshold_expression >2sigma(I)
_cod_data_source_file c3dt51021b.cif
_cod_data_source_block k12msh7
_cod_database_code 7023231

loop_
_symmetry_equiv_pos_as_xyz
'x, y, z'
'-x+1/2, -y, z+1/2'
'x+1/2, -y+1/2, -z'
'-x, y+1/2, -z+1/2'

loop_
_atom_site_label
_atom_site_type_symbol
_atom_site_fract_x
_atom_site_fract_y
_atom_site_fract_z
_atom_site_U_iso_or_equiv
_atom_site_adp_type
_atom_site_occupancy
_atom_site_symmetry_multiplicity
_atom_site_calc_flag
_atom_site_refinement_flags
Be1 Be 0.9081(4) 0.6554(3) 0.40917(15) 0.0259(11) Uani 1 1 d .
I1 I 0.86786(2) 0.775573(14) 0.430003(9) 0.03515(8) Uani 1 1 d .
N1 N 1.0299(2) 0.63101(16) 0.39863(9) 0.0207(7) Uani 1 1 d .
N2 N 0.8214(2) 0.58747(16) 0.40534(9) 0.0219(7) Uani 1 1 d .
C1 C 1.0463(3) 0.5620(2) 0.38253(11) 0.0236(9) Uani 1 1 d .
C2 C 1.1555(3) 0.53830(19) 0.36759(13) 0.0253(10) Uani 1 1 d .
C3 C 1.2505(3) 0.5423(2) 0.38841(13) 0.0311(10) Uani 1 1 d .
H3 H 1.2481 0.5616 0.4135 0.037 Uiso 1 1 calc R
C4 C 1.3502(3) 0.5184(2) 0.37341(14) 0.0355(11) Uani 1 1 d .
H4 H 1.4149 0.5217 0.3881 0.043 Uiso 1 1 calc R
C5 C 1.3529(3) 0.4900(2) 0.33689(13) 0.0338(11) Uani 1 1 d .
H5 H 1.4201 0.4736 0.3264 0.041 Uiso 1 1 calc R
C6 C 1.2591(3) 0.4853(2) 0.31554(14) 0.0336(11) Uani 1 1 d .
H6 H 1.2619 0.4660 0.2904 0.040 Uiso 1 1 calc R
C7 C 1.1601(3) 0.5089(2) 0.33099(13) 0.0315(10) Uani 1 1 d .
H7 H 1.0953 0.5049 0.3164 0.038 Uiso 1 1 calc R
C8 C 0.9624(3) 0.5095(2) 0.37962(13) 0.0281(10) Uani 1 1 d .
H8 H 0.9791 0.4623 0.3681 0.034 Uiso 1 1 calc R
C9 C 0.8547(3) 0.5202(2) 0.39230(11) 0.0250(9) Uani 1 1 d .
C10 C 0.7834(3) 0.4513(2) 0.39260(13) 0.0307(10) Uani 1 1 d .
C11 C 0.8247(3) 0.3849(2) 0.40753(15) 0.0410(12) Uani 1 1 d .
H11 H 0.8968 0.3842 0.4173 0.049 Uiso 1 1 calc R
C12 C 0.7623(4) 0.3190(3) 0.40849(18) 0.0591(16) Uani 1 1 d .
H12 H 0.7919 0.2736 0.4186 0.071 Uiso 1 1 calc R
C13 C 0.6571(4) 0.3199(3) 0.39467(19) 0.0654(18) Uani 1 1 d .
H13 H 0.6135 0.2754 0.3957 0.078 Uiso 1 1 calc R
C14 C 0.6161(4) 0.3854(3) 0.37950(18) 0.0656(17) Uani 1 1 d .
H14 H 0.5441 0.3858 0.3697 0.079 Uiso 1 1 calc R
C15 C 0.6774(4) 0.4507(2) 0.37826(15) 0.0464(13) Uani 1 1 d .
H15 H 0.6474 0.4956 0.3676 0.056 Uiso 1 1 calc R
C16 C 1.1216(3) 0.68186(19) 0.40466(12) 0.0233(9) Uani 1 1 d .
C17 C 1.1661(3) 0.7214(2) 0.37442(12) 0.0256(9) Uani 1 1 d .
C18 C 1.1199(3) 0.7177(2) 0.33432(12) 0.0336(10) Uani 1 1 d .
H18 H 1.0667 0.6748 0.3335 0.040 Uiso 1 1 calc R
C19 C 1.2064(4) 0.7023(3) 0.30409(14) 0.0460(13) Uani 1 1 d .
H19A H 1.1710 0.6946 0.2795 0.069 Uiso 1 1 calc R
H19B H 1.2477 0.6568 0.3109 0.069 Uiso 1 1 calc R
H19C H 1.2559 0.7458 0.3025 0.069 Uiso 1 1 calc R
C20 C 1.0569(4) 0.7909(3) 0.32531(16) 0.0591(15) Uani 1 1 d .
H20A H 1.0240 0.7869 0.3001 0.089 Uiso 1 1 calc R
H20B H 1.1070 0.8342 0.3258 0.089 Uiso 1 1 calc R
H20C H 0.9996 0.7984 0.3443 0.089 Uiso 1 1 calc R
C21 C 1.2555(3) 0.7685(2) 0.38209(14) 0.0344(11) Uani 1 1 d .
H21 H 1.2891 0.7953 0.3619 0.041 Uiso 1 1 calc R
C22 C 1.2954(3) 0.7765(3) 0.41824(14) 0.0380(11) Uani 1 1 d .
H22 H 1.3567 0.8082 0.4227 0.046 Uiso 1 1 calc R
C23 C 1.2468(3) 0.7389(2) 0.44801(14) 0.0332(11) Uani 1 1 d .
H23 H 1.2743 0.7452 0.4730 0.040 Uiso 1 1 calc R
C24 C 1.1579(3) 0.6917(2) 0.44192(12) 0.0252(9) Uani 1 1 d .
C25 C 1.1046(3) 0.6528(2) 0.47621(12) 0.0315(10) Uani 1 1 d .
H25 H 1.0361 0.6279 0.4674 0.038 Uiso 1 1 calc R
C26 C 1.0748(4) 0.7092(2) 0.50764(14) 0.0428(12) Uani 1 1 d .
H26A H 1.0334 0.6830 0.5274 0.064 Uiso 1 1 calc R
H26B H 1.0305 0.7502 0.4970 0.064 Uiso 1 1 calc R
H26C H 1.1415 0.7304 0.5186 0.064 Uiso 1 1 calc R
C27 C 1.1786(4) 0.5911(3) 0.49344(14) 0.0517(13) Uani 1 1 d .
H27A H 1.1418 0.5676 0.5151 0.078 Uiso 1 1 calc R
H27B H 1.2470 0.6141 0.5019 0.078 Uiso 1 1 calc R
H27C H 1.1940 0.5524 0.4743 0.078 Uiso 1 1 calc R
C28 C 0.7123(3) 0.5958(2) 0.42038(11) 0.0230(9) Uani 1 1 d .
C29 C 0.6873(3) 0.5631(2) 0.45543(13) 0.0303(10) Uani 1 1 d .
C30 C 0.7697(4) 0.5227(2) 0.47982(14) 0.0384(11) Uani 1 1 d .
H30 H 0.8327 0.5091 0.4632 0.046 Uiso 1 1 calc R
C31 C 0.8117(4) 0.5768(3) 0.51005(14) 0.0509(13) Uani 1 1 d .
H31A H 0.8711 0.5527 0.5241 0.076 Uiso 1 1 calc R
H31B H 0.7525 0.5895 0.5276 0.076 Uiso 1 1 calc R
H31C H 0.8384 0.6232 0.4980 0.076 Uiso 1 1 calc R
C32 C 0.7285(5) 0.4491(3) 0.49809(16) 0.0583(15) Uani 1 1 d .
H32A H 0.7901 0.4213 0.5090 0.087 Uiso 1 1 calc R
H32B H 0.6931 0.4176 0.4788 0.087 Uiso 1 1 calc R
H32C H 0.6761 0.4613 0.5181 0.087 Uiso 1 1 calc R
C33 C 0.5811(4) 0.5736(2) 0.46921(13) 0.0409(11) Uani 1 1 d .
H33 H 0.5613 0.5516 0.4928 0.049 Uiso 1 1 calc R
C34 C 0.5057(3) 0.6145(3) 0.44961(16) 0.0439(13) Uani 1 1 d .
H34 H 0.4339 0.6196 0.4593 0.053 Uiso 1 1 calc R
C35 C 0.5331(3) 0.6482(3) 0.41611(14) 0.0384(12) Uani 1 1 d .
H35 H 0.4800 0.6774 0.4031 0.046 Uiso 1 1 calc R
C36 C 0.6375(3) 0.6410(2) 0.40032(13) 0.0295(9) Uani 1 1 d .
C37 C 0.6643(3) 0.6797(2) 0.36320(14) 0.0380(11) Uani 1 1 d .
H37 H 0.7452 0.6858 0.3623 0.046 Uiso 1 1 calc R
C38 C 0.6324(5) 0.6308(3) 0.32908(15) 0.0779(19) Uani 1 1 d .
H38A H 0.6537 0.6565 0.3056 0.117 Uiso 1 1 calc R
H38B H 0.5535 0.6227 0.3291 0.117 Uiso 1 1 calc R
H38C H 0.6695 0.5817 0.3307 0.117 Uiso 1 1 calc R
C39 C 0.6158(4) 0.7585(3) 0.35972(18) 0.0713(19) Uani 1 1 d .
H39A H 0.6442 0.7832 0.3369 0.107 Uiso 1 1 calc R
H39B H 0.6356 0.7886 0.3821 0.107 Uiso 1 1 calc R
H39C H 0.5364 0.7547 0.3580 0.107 Uiso 1 1 calc R
Be2 Be 0.6410(4) 0.4060(3) 0.70142(16) 0.0284(12) Uani 1 1 d .
I2 I 0.59685(2) 0.400465(17) 0.764346(9) 0.03996(9) Uani 1 1 d .
N3 N 0.7616(2) 0.41976(17) 0.68466(10) 0.0237(8) Uani 1 1 d .
N4 N 0.5508(2) 0.40210(18) 0.66788(10) 0.0257(8) Uani 1 1 d .
C40 C 0.7733(3) 0.4412(2) 0.64801(13) 0.0238(9) Uani 1 1 d .
C41 C 0.8806(3) 0.4582(2) 0.63047(11) 0.0272(9) Uani 1 1 d .
C42 C 0.9639(3) 0.4050(3) 0.62855(15) 0.0524(14) Uani 1 1 d .
H42 H 0.9548 0.3573 0.6406 0.063 Uiso 1 1 calc R
C43 C 1.0593(4) 0.4200(4) 0.60961(18) 0.073(2) Uani 1 1 d .
H43 H 1.1143 0.3824 0.6081 0.088 Uiso 1 1 calc R
C44 C 1.0750(3) 0.4901(3) 0.59279(15) 0.0548(15) Uani 1 1 d .
H44 H 1.1408 0.5007 0.5797 0.066 Uiso 1 1 calc R
C45 C 0.9956(4) 0.5438(3) 0.59517(14) 0.0456(13) Uani 1 1 d .
H45 H 1.0070 0.5923 0.5842 0.055 Uiso 1 1 calc R
C46 C 0.8973(3) 0.5281(2) 0.61366(12) 0.0338(10) Uani 1 1 d .
H46 H 0.8419 0.5656 0.6147 0.041 Uiso 1 1 calc R
C47 C 0.6832(3) 0.4466(2) 0.62375(12) 0.0248(9) Uani 1 1 d .
H47 H 0.6959 0.4660 0.5990 0.030 Uiso 1 1 calc R
C48 C 0.5753(3) 0.42605(19) 0.63280(12) 0.0223(9) Uani 1 1 d .
C49 C 0.4953(3) 0.4329(2) 0.60170(13) 0.0277(10) Uani 1 1 d .
C50 C 0.4888(3) 0.5017(2) 0.58166(12) 0.0299(10) Uani 1 1 d .
H50 H 0.5345 0.5428 0.5887 0.036 Uiso 1 1 calc R
C51 C 0.4166(3) 0.5103(2) 0.55179(13) 0.0346(10) Uani 1 1 d .
H51 H 0.4120 0.5578 0.5391 0.042 Uiso 1 1 calc R
C52 C 0.3515(4) 0.4514(2) 0.54021(14) 0.0434(12) Uani 1 1 d .
H52 H 0.3028 0.4575 0.5195 0.052 Uiso 1 1 calc R
C53 C 0.3584(4) 0.3823(3) 0.55959(16) 0.0584(16) Uani 1 1 d .
H53 H 0.3150 0.3407 0.5517 0.070 Uiso 1 1 calc R
C54 C 0.4275(4) 0.3743(2) 0.58994(16) 0.0495(14) Uani 1 1 d .
H54 H 0.4289 0.3276 0.6033 0.059 Uiso 1 1 calc R
C55 C 0.8583(3) 0.4132(2) 0.70832(11) 0.0246(9) Uani 1 1 d .
C56 C 0.8965(3) 0.3407(2) 0.71730(12) 0.0283(10) Uani 1 1 d .
C57 C 0.8426(3) 0.2689(2) 0.70370(13) 0.0347(10) Uani 1 1 d .
H57 H 0.7826 0.2835 0.6860 0.042 Uiso 1 1 calc R
C58 C 0.7915(3) 0.2244(3) 0.73698(15) 0.0440(12) Uani 1 1 d .
H58A H 0.7506 0.1811 0.7271 0.066 Uiso 1 1 calc R
H58B H 0.7423 0.2578 0.7511 0.066 Uiso 1 1 calc R
H58C H 0.8492 0.2063 0.7539 0.066 Uiso 1 1 calc R
C59 C 0.9208(4) 0.2160(3) 0.68190(15) 0.0519(13) Uani 1 1 d .
H59A H 0.8785 0.1790 0.6673 0.078 Uiso 1 1 calc R
H59B H 0.9678 0.1893 0.7000 0.078 Uiso 1 1 calc R
H59C H 0.9658 0.2461 0.6646 0.078 Uiso 1 1 calc R
C60 C 0.9891(3) 0.3351(2) 0.74008(13) 0.0342(11) Uani 1 1 d .
H60 H 1.0164 0.2865 0.7466 0.041 Uiso 1 1 calc R
C61 C 1.0417(3) 0.3994(3) 0.75328(12) 0.0372(11) Uani 1 1 d .
H61 H 1.1061 0.3946 0.7680 0.045 Uiso 1 1 calc R
C62 C 1.0008(3) 0.4700(3) 0.74514(12) 0.0334(11) Uani 1 1 d .
H62 H 1.0363 0.5136 0.7550 0.040 Uiso 1 1 calc R
C63 C 0.9084(3) 0.4789(2) 0.72274(12) 0.0296(10) Uani 1 1 d .
C64 C 0.8642(3) 0.5584(2) 0.71653(13) 0.0327(10) Uani 1 1 d .
H64 H 0.8074 0.5552 0.6963 0.039 Uiso 1 1 calc R
C65 C 0.8086(4) 0.5878(3) 0.75257(14) 0.0492(13) Uani 1 1 d .
H65A H 0.7818 0.6394 0.7482 0.074 Uiso 1 1 calc R
H65B H 0.8611 0.5883 0.7735 0.074 Uiso 1 1 calc R
H65C H 0.7474 0.5547 0.7591 0.074 Uiso 1 1 calc R
C66 C 0.9509(4) 0.6133(2) 0.70290(15) 0.0438(13) Uani 1 1 d .
H66A H 0.9176 0.6627 0.6977 0.066 Uiso 1 1 calc R
H66B H 0.9843 0.5937 0.6797 0.066 Uiso 1 1 calc R
H66C H 1.0068 0.6190 0.7225 0.066 Uiso 1 1 calc R
C67 C 0.4401(3) 0.3770(2) 0.67573(12) 0.0277(10) Uani 1 1 d .
C68 C 0.3554(3) 0.4296(2) 0.67814(13) 0.0331(10) Uani 1 1 d .
C69 C 0.3737(3) 0.5148(2) 0.67733(13) 0.0328(10) Uani 1 1 d .
H69 H 0.4501 0.5246 0.6688 0.039 Uiso 1 1 calc R
C70 C 0.3600(4) 0.5473(3) 0.71647(15) 0.0540(14) Uani 1 1 d .
H70A H 0.3696 0.6024 0.7155 0.081 Uiso 1 1 calc R
H70B H 0.4146 0.5252 0.7335 0.081 Uiso 1 1 calc R
H70C H 0.2870 0.5354 0.7259 0.081 Uiso 1 1 calc R
C71 C 0.2969(3) 0.5560(3) 0.65067(15) 0.0448(13) Uani 1 1 d .
H71A H 0.3135 0.6103 0.6509 0.067 Uiso 1 1 calc R
H71B H 0.2217 0.5481 0.6590 0.067 Uiso 1 1 calc R
H71C H 0.3060 0.5362 0.6249 0.067 Uiso 1 1 calc R
C72 C 0.2517(3) 0.4011(3) 0.68314(15) 0.0456(13) Uani 1 1 d .
H72 H 0.1924 0.4355 0.6849 0.055 Uiso 1 1 calc R
C73 C 0.2314(3) 0.3244(3) 0.68560(16) 0.0494(14) Uani 1 1 d .
H73 H 0.1586 0.3065 0.6874 0.059 Uiso 1 1 calc R
C74 C 0.3172(3) 0.2733(3) 0.68546(14) 0.0399(12) Uani 1 1 d .
H74 H 0.3033 0.2207 0.6885 0.048 Uiso 1 1 calc R
C75 C 0.4247(3) 0.2991(2) 0.68080(13) 0.0297(10) Uani 1 1 d .
C76 C 0.5188(3) 0.2431(2) 0.68286(13) 0.0338(11) Uani 1 1 d .
H76 H 0.5785 0.2688 0.6972 0.041 Uiso 1 1 calc R
C77 C 0.4919(4) 0.1703(2) 0.70447(16) 0.0525(14) Uani 1 1 d .
H77A H 0.5593 0.1428 0.7100 0.079 Uiso 1 1 calc R
H77B H 0.4441 0.1384 0.6890 0.079 Uiso 1 1 calc R
H77C H 0.4550 0.1831 0.7283 0.079 Uiso 1 1 calc R
C78 C 0.5651(4) 0.2226(3) 0.64393(14) 0.0458(12) Uani 1 1 d .
H78A H 0.6275 0.1886 0.6471 0.069 Uiso 1 1 calc R
H78B H 0.5886 0.2689 0.6309 0.069 Uiso 1 1 calc R
H78C H 0.5090 0.1972 0.6288 0.069 Uiso 1 1 calc R
C81 C 0.2043(6) 0.3094(5) 0.4476(2) 0.153(4) Uiso 1 1 d G
C82 C 0.1558(6) 0.3797(4) 0.4534(2) 0.144(3) Uiso 1 1 d G
H82 H 0.1809 0.4227 0.4398 0.173 Uiso 1 1 calc R
C83 C 0.0706(6) 0.3869(4) 0.4790(2) 0.142(3) Uiso 1 1 d G
H83 H 0.0374 0.4349 0.4830 0.170 Uiso 1 1 calc R
C84 C 0.0339(6) 0.3239(6) 0.4989(2) 0.239(7) Uiso 1 1 d G
H84 H -0.0244 0.3289 0.5165 0.287 Uiso 1 1 calc R
C85 C 0.0823(9) 0.2537(4) 0.4932(3) 0.249(7) Uiso 1 1 d G
H85 H 0.0572 0.2106 0.5068 0.298 Uiso 1 1 calc R
C86 C 0.1675(8) 0.2464(4) 0.4675(3) 0.244(7) Uiso 1 1 d G
H86 H 0.2007 0.1984 0.4636 0.292 Uiso 1 1 calc R
C87 C 0.3101(12) 0.3056(8) 0.4259(4) 0.233(6) Uiso 1 1 d .
H87A H 0.3281 0.2526 0.4206 0.350 Uiso 1 1 calc R
H87B H 0.3684 0.3285 0.4411 0.350 Uiso 1 1 calc R
H87C H 0.3026 0.3334 0.4020 0.350 Uiso 1 1 calc R

loop_
_atom_site_aniso_label
_atom_site_aniso_U_11
_atom_site_aniso_U_22
_atom_site_aniso_U_33
_atom_site_aniso_U_23
_atom_site_aniso_U_13
_atom_site_aniso_U_12
Be1 0.031(3) 0.024(3) 0.022(3) 0.000(2) 0.003(2) 0.002(2)
I1 0.03198(14) 0.02468(13) 0.0488(2) -0.00693(14) 0.00271(14) 0.00390(12)
N1 0.0197(16) 0.0170(16) 0.025(2) -0.0032(14) -0.0040(14) -0.0019(12)
N2 0.0169(14) 0.0217(17) 0.027(2) -0.0006(15) 0.0007(13) 0.0019(13)
C1 0.027(2) 0.026(2) 0.017(2) 0.0014(18) -0.0004(17) 0.0030(17)
C2 0.024(2) 0.0155(19) 0.036(3) -0.0009(18) 0.0004(19) 0.0010(16)
C3 0.032(2) 0.028(2) 0.033(3) -0.003(2) -0.001(2) 0.0026(18)
C4 0.026(2) 0.038(2) 0.043(3) -0.008(2) -0.007(2) 0.0042(19)
C5 0.028(2) 0.029(2) 0.045(3) -0.003(2) 0.012(2) 0.0049(18)
C6 0.033(2) 0.031(2) 0.037(3) -0.007(2) 0.007(2) 0.0003(19)
C7 0.024(2) 0.028(2) 0.042(3) -0.001(2) 0.0050(19) -0.0011(17)
C8 0.027(2) 0.017(2) 0.040(3) -0.0058(19) 0.006(2) -0.0016(17)
C9 0.026(2) 0.024(2) 0.025(2) -0.0053(17) -0.0010(18) -0.0001(17)
C10 0.022(2) 0.033(2) 0.037(3) -0.008(2) 0.0081(19) -0.0015(18)
C11 0.033(2) 0.024(2) 0.066(4) 0.001(2) 0.007(2) -0.0024(19)
C12 0.055(3) 0.030(3) 0.092(5) 0.006(3) 0.020(3) -0.001(2)
C13 0.045(3) 0.036(3) 0.115(6) -0.011(3) 0.017(3) -0.015(2)
C14 0.039(3) 0.051(3) 0.107(5) -0.012(3) -0.014(3) -0.020(3)
C15 0.038(3) 0.030(2) 0.071(4) -0.010(2) -0.006(3) -0.009(2)
C16 0.0171(19) 0.0183(18) 0.034(3) 0.0015(17) -0.0005(18) 0.0013(15)
C17 0.026(2) 0.0177(18) 0.033(3) 0.000(2) 0.0019(18) 0.0035(18)
C18 0.037(2) 0.031(2) 0.033(3) 0.003(2) 0.002(2) 0.001(2)
C19 0.050(3) 0.048(3) 0.039(3) 0.000(2) 0.014(2) -0.009(2)
C20 0.072(4) 0.064(4) 0.041(4) 0.010(3) -0.008(3) 0.027(3)
C21 0.032(2) 0.025(2) 0.046(3) 0.000(2) 0.009(2) -0.0075(19)
C22 0.026(2) 0.037(2) 0.051(3) -0.006(2) 0.001(2) -0.007(2)
C23 0.026(2) 0.035(2) 0.039(3) -0.003(2) -0.007(2) -0.0028(18)
C24 0.025(2) 0.025(2) 0.025(3) -0.0002(17) -0.0012(17) 0.0041(16)
C25 0.033(2) 0.037(2) 0.025(3) -0.0038(19) -0.003(2) -0.0030(19)
C26 0.042(3) 0.048(3) 0.038(3) -0.002(2) 0.006(2) 0.005(2)
C27 0.066(3) 0.048(3) 0.041(3) 0.015(3) 0.008(3) 0.013(3)
C28 0.0205(18) 0.0196(19) 0.029(3) -0.0035(18) 0.0043(16) -0.0039(16)
C29 0.025(2) 0.024(2) 0.042(3) -0.008(2) 0.004(2) -0.0043(17)
C30 0.047(3) 0.035(2) 0.033(3) 0.004(2) -0.001(2) -0.004(2)
C31 0.054(3) 0.063(3) 0.035(3) -0.002(3) -0.010(2) 0.007(3)
C32 0.073(4) 0.054(3) 0.047(4) 0.018(3) 0.013(3) 0.005(3)
C33 0.045(3) 0.048(3) 0.030(3) -0.004(2) 0.015(2) -0.010(2)
C34 0.018(2) 0.054(3) 0.060(4) -0.015(3) 0.010(2) 0.000(2)
C35 0.020(2) 0.041(3) 0.054(4) -0.008(2) -0.003(2) 0.0031(19)
C36 0.0223(19) 0.028(2) 0.038(3) -0.0048(19) -0.003(2) 0.0000(18)
C37 0.030(2) 0.043(3) 0.040(3) 0.011(2) -0.002(2) -0.001(2)
C38 0.100(5) 0.096(5) 0.038(4) 0.019(3) -0.010(3) -0.041(4)
C39 0.051(4) 0.065(4) 0.098(5) 0.037(3) 0.002(3) 0.014(3)
Be2 0.029(3) 0.021(2) 0.035(3) 0.001(2) -0.006(2) -0.001(2)
I2 0.03555(15) 0.05290(18) 0.03142(17) 0.00439(15) 0.00573(14) 0.00269(14)
N3 0.0215(16) 0.0229(17) 0.027(2) 0.0011(15) -0.0038(14) -0.0008(13)
N4 0.0194(15) 0.0203(17) 0.037(2) 0.0002(17) 0.0001(14) -0.0017(14)
C40 0.021(2) 0.020(2) 0.030(3) -0.0012(18) 0.0003(18) -0.0030(16)
C41 0.020(2) 0.040(2) 0.022(2) 0.0011(18) -0.0009(17) -0.0031(18)
C42 0.037(3) 0.059(3) 0.061(4) 0.027(3) 0.016(2) 0.014(3)
C43 0.031(3) 0.099(5) 0.091(5) 0.058(4) 0.022(3) 0.025(3)
C44 0.021(2) 0.099(4) 0.045(4) 0.025(3) 0.004(2) -0.004(3)
C45 0.041(3) 0.057(3) 0.039(3) 0.021(3) 0.003(2) -0.011(2)
C46 0.029(2) 0.033(2) 0.040(3) 0.0088(19) 0.003(2) -0.0062(19)
C47 0.027(2) 0.022(2) 0.025(3) 0.0054(18) -0.0032(19) -0.0026(17)
C48 0.021(2) 0.0156(19) 0.031(3) 0.0012(17) -0.0014(17) 0.0006(15)
C49 0.0157(19) 0.031(2) 0.036(3) 0.002(2) -0.0016(18) -0.0003(16)
C50 0.029(2) 0.032(2) 0.029(3) 0.0024(19) 0.0032(19) -0.0013(18)
C51 0.036(2) 0.031(2) 0.037(3) 0.005(2) -0.001(2) 0.006(2)
C52 0.039(3) 0.050(3) 0.041(3) 0.011(2) -0.015(2) -0.007(2)
C53 0.053(3) 0.053(3) 0.069(4) 0.015(3) -0.034(3) -0.023(2)
C54 0.051(3) 0.030(2) 0.068(4) 0.014(2) -0.022(3) -0.009(2)
C55 0.0158(17) 0.029(2) 0.029(2) 0.0016(18) -0.0031(17) 0.0015(17)
C56 0.022(2) 0.030(2) 0.033(3) 0.0016(18) 0.0008(18) 0.0010(17)
C57 0.029(2) 0.029(2) 0.046(3) -0.001(2) -0.004(2) 0.0000(19)
C58 0.041(2) 0.030(2) 0.061(4) 0.007(3) 0.003(3) 0.002(2)
C59 0.061(3) 0.032(3) 0.063(4) -0.008(3) 0.008(3) -0.001(2)
C60 0.027(2) 0.035(2) 0.040(3) 0.006(2) -0.004(2) 0.0057(18)
C61 0.026(2) 0.051(3) 0.035(3) 0.004(2) -0.0119(19) 0.003(2)
C62 0.029(2) 0.039(2) 0.032(3) -0.003(2) -0.0067(19) -0.0021(18)
C63 0.0218(19) 0.035(2) 0.032(3) 0.0004(19) -0.0014(19) 0.0004(18)
C64 0.029(2) 0.025(2) 0.044(3) -0.0015(19) -0.013(2) -0.0028(19)
C65 0.056(3) 0.036(3) 0.056(4) -0.006(2) 0.008(3) 0.009(2)
C66 0.041(3) 0.035(3) 0.056(4) 0.006(2) -0.009(2) -0.008(2)
C67 0.021(2) 0.032(2) 0.031(3) 0.0044(19) 0.0008(17) -0.0059(17)
C68 0.023(2) 0.035(2) 0.041(3) 0.004(2) 0.003(2) 0.0012(19)
C69 0.024(2) 0.028(2) 0.046(3) 0.003(2) 0.005(2) 0.0029(18)
C70 0.060(3) 0.042(3) 0.059(4) 0.000(3) 0.005(3) 0.008(3)
C71 0.035(3) 0.039(3) 0.060(4) 0.007(2) 0.008(2) 0.009(2)
C72 0.018(2) 0.047(3) 0.073(4) 0.001(3) 0.007(2) 0.003(2)
C73 0.022(2) 0.056(3) 0.071(4) 0.008(3) 0.007(2) -0.010(2)
C74 0.035(2) 0.029(2) 0.056(4) 0.010(2) 0.001(2) -0.007(2)
C75 0.022(2) 0.027(2) 0.039(3) -0.0009(19) -0.0023(19) -0.0043(16)
C76 0.028(2) 0.030(2) 0.043(3) 0.003(2) -0.001(2) -0.0026(18)
C77 0.059(3) 0.029(3) 0.069(4) 0.005(3) 0.005(3) 0.003(2)
C78 0.052(3) 0.038(2) 0.047(3) -0.004(3) 0.000(2) 0.006(2)

loop_
_atom_type_symbol
_atom_type_description
_atom_type_scat_dispersion_real
_atom_type_scat_dispersion_imag
_atom_type_scat_source
C C 0.0033 0.0016 'International Tables Vol C Tables 4.2.6.8 and 6.1.1.4'
H H 0.0000 0.0000 'International Tables Vol C Tables 4.2.6.8 and 6.1.1.4'
N N 0.0061 0.0033 'International Tables Vol C Tables 4.2.6.8 and 6.1.1.4'
I I -0.4742 1.8119 'International Tables Vol C Tables 4.2.6.8 and 6.1.1.4'
Be Be 0.0005 0.0002 'International Tables Vol C Tables 4.2.6.8 and 6.1.1.4'

loop_
_geom_angle_atom_site_label_1
_geom_angle_atom_site_label_2
_geom_angle_atom_site_label_3
_geom_angle
N1 Be1 N2 113.5(3)
N1 Be1 I1 121.5(3)
N2 Be1 I1 124.9(3)
C1 N1 C16 119.9(3)
C1 N1 Be1 118.5(3)
C16 N1 Be1 121.6(3)
C9 N2 C28 119.9(3)
C9 N2 Be1 119.2(3)
C28 N2 Be1 120.4(3)
N1 C1 C8 121.2(3)
N1 C1 C2 121.9(3)
C8 C1 C2 116.9(3)
C3 C2 C7 118.5(4)
C3 C2 C1 123.7(4)
C7 C2 C1 117.7(3)
C2 C3 C4 121.6(4)
C2 C3 H3 119.2
C4 C3 H3 119.2
C5 C4 C3 118.8(4)
C5 C4 H4 120.6
C3 C4 H4 120.6
C6 C5 C4 120.7(4)
C6 C5 H5 119.7
C4 C5 H5 119.7
C5 C6 C7 119.8(4)
C5 C6 H6 120.1
C7 C6 H6 120.1
C2 C7 C6 120.5(4)
C2 C7 H7 119.7
C6 C7 H7 119.7
C1 C8 C9 125.8(4)
C1 C8 H8 117.1
C9 C8 H8 117.1
N2 C9 C8 120.9(3)
N2 C9 C10 122.6(3)
C8 C9 C10 116.3(3)
C11 C10 C15 118.3(4)
C11 C10 C9 118.4(4)
C15 C10 C9 123.3(4)
C10 C11 C12 121.0(4)
C10 C11 H11 119.5
C12 C11 H11 119.5
C13 C12 C11 119.8(5)
C13 C12 H12 120.1
C11 C12 H12 120.1
C14 C13 C12 119.5(5)
C14 C13 H13 120.3
C12 C13 H13 120.3
C13 C14 C15 121.2(5)
C13 C14 H14 119.4
C15 C14 H14 119.4
C14 C15 C10 120.3(5)
C14 C15 H15 119.8
C10 C15 H15 119.8
C17 C16 C24 122.3(3)
C17 C16 N1 120.2(4)
C24 C16 N1 117.4(3)
C16 C17 C21 117.3(4)
C16 C17 C18 123.0(3)
C21 C17 C18 119.7(4)
C17 C18 C19 113.3(4)
C17 C18 C20 110.1(4)
C19 C18 C20 110.7(4)
C17 C18 H18 107.5
C19 C18 H18 107.5
C20 C18 H18 107.5
C18 C19 H19A 109.5
C18 C19 H19B 109.5
H19A C19 H19B 109.5
C18 C19 H19C 109.5
H19A C19 H19C 109.5
H19B C19 H19C 109.5
C18 C20 H20A 109.5
C18 C20 H20B 109.5
H20A C20 H20B 109.5
C18 C20 H20C 109.5
H20A C20 H20C 109.5
H20B C20 H20C 109.5
C22 C21 C17 121.3(4)
C22 C21 H21 119.3
C17 C21 H21 119.3
C21 C22 C23 120.1(4)
C21 C22 H22 119.9
C23 C22 H22 119.9
C22 C23 C24 120.8(4)
C22 C23 H23 119.6
C24 C23 H23 119.6
C23 C24 C16 118.0(4)
C23 C24 C25 118.7(4)
C16 C24 C25 123.2(3)
C26 C25 C24 112.4(3)
C26 C25 C27 108.3(4)
C24 C25 C27 112.0(3)
C26 C25 H25 108.0
C24 C25 H25 108.0
C27 C25 H25 108.0
C25 C26 H26A 109.5
C25 C26 H26B 109.5
H26A C26 H26B 109.5
C25 C26 H26C 109.5
H26A C26 H26C 109.5
H26B C26 H26C 109.5
C25 C27 H27A 109.5
C25 C27 H27B 109.5
H27A C27 H27B 109.5
C25 C27 H27C 109.5
H27A C27 H27C 109.5
H27B C27 H27C 109.5
C29 C28 C36 122.3(3)
C29 C28 N2 119.0(3)
C36 C28 N2 118.5(3)
C28 C29 C33 117.1(4)
C28 C29 C30 123.5(4)
C33 C29 C30 119.3(4)
C29 C30 C31 109.3(4)
C29 C30 C32 114.7(4)
C31 C30 C32 110.4(4)
C29 C30 H30 107.4
C31 C30 H30 107.4
C32 C30 H30 107.4
C30 C31 H31A 109.5
C30 C31 H31B 109.5
H31A C31 H31B 109.5
C30 C31 H31C 109.5
H31A C31 H31C 109.5
H31B C31 H31C 109.5
C30 C32 H32A 109.5
C30 C32 H32B 109.5
H32A C32 H32B 109.5
C30 C32 H32C 109.5
H32A C32 H32C 109.5
H32B C32 H32C 109.5
C34 C33 C29 121.7(5)
C34 C33 H33 119.1
C29 C33 H33 119.1
C33 C34 C35 120.1(4)
C33 C34 H34 120.0
C35 C34 H34 120.0
C34 C35 C36 122.0(4)
C34 C35 H35 119.0
C36 C35 H35 119.0
C35 C36 C28 116.6(4)
C35 C36 C37 120.1(4)
C28 C36 C37 123.3(4)
C36 C37 C39 113.5(4)
C36 C37 C38 111.7(4)
C39 C37 C38 110.6(4)
C36 C37 H37 106.9
C39 C37 H37 106.9
C38 C37 H37 106.9
C37 C38 H38A 109.5
C37 C38 H38B 109.5
H38A C38 H38B 109.5
C37 C38 H38C 109.5
H38A C38 H38C 109.5
H38B C38 H38C 109.5
C37 C39 H39A 109.5
C37 C39 H39B 109.5
H39A C39 H39B 109.5
C37 C39 H39C 109.5
H39A C39 H39C 109.5
H39B C39 H39C 109.5
N3 Be2 N4 111.5(4)
N3 Be2 I2 125.4(3)
N4 Be2 I2 122.9(3)
C40 N3 C55 118.8(3)
C40 N3 Be2 119.3(3)
C55 N3 Be2 121.8(3)
C48 N4 C67 118.8(3)
C48 N4 Be2 120.3(3)
C67 N4 Be2 120.8(3)
N3 C40 C47 121.2(3)
N3 C40 C41 123.2(3)
C47 C40 C41 115.6(4)
C46 C41 C42 118.1(4)
C46 C41 C40 119.3(3)
C42 C41 C40 122.5(4)
C43 C42 C41 121.4(5)
C43 C42 H42 119.3
C41 C42 H42 119.3
C42 C43 C44 120.0(5)
C42 C43 H43 120.0
C44 C43 H43 120.0
C45 C44 C43 119.6(4)
C45 C44 H44 120.2
C43 C44 H44 120.2
C44 C45 C46 120.6(4)
C44 C45 H45 119.7
C46 C45 H45 119.7
C41 C46 C45 120.2(4)
C41 C46 H46 119.9
C45 C46 H46 119.9
C40 C47 C48 125.9(4)
C40 C47 H47 117.1
C48 C47 H47 117.1
N4 C48 C47 120.1(3)
N4 C48 C49 124.1(3)
C47 C48 C49 115.8(4)
C54 C49 C50 117.2(4)
C54 C49 C48 124.0(4)
C50 C49 C48 118.8(3)
C51 C50 C49 120.9(4)
C51 C50 H50 119.6
C49 C50 H50 119.6
C52 C51 C50 121.1(4)
C52 C51 H51 119.5
C50 C51 H51 119.5
C51 C52 C53 118.6(4)
C51 C52 H52 120.7
C53 C52 H52 120.7
C54 C53 C52 120.5(4)
C54 C53 H53 119.8
C52 C53 H53 119.8
C53 C54 C49 121.8(4)
C53 C54 H54 119.1
C49 C54 H54 119.1
C56 C55 C63 121.6(3)
C56 C55 N3 118.5(3)
C63 C55 N3 119.9(3)
C60 C56 C55 117.9(4)
C60 C56 C57 118.8(3)
C55 C56 C57 123.3(4)
C56 C57 C59 113.1(3)
C56 C57 C58 111.3(4)
C59 C57 C58 108.9(4)
C56 C57 H57 107.8
C59 C57 H57 107.8
C58 C57 H57 107.8
C57 C58 H58A 109.5
C57 C58 H58B 109.5
H58A C58 H58B 109.5
C57 C58 H58C 109.5
H58A C58 H58C 109.5
H58B C58 H58C 109.5
C57 C59 H59A 109.5
C57 C59 H59B 109.5
H59A C59 H59B 109.5
C57 C59 H59C 109.5
H59A C59 H59C 109.5
H59B C59 H59C 109.5
C61 C60 C56 121.0(4)
C61 C60 H60 119.5
C56 C60 H60 119.5
C62 C61 C60 120.1(4)
C62 C61 H61 120.0
C60 C61 H61 120.0
C61 C62 C63 121.3(4)
C61 C62 H62 119.4
C63 C62 H62 119.4
C62 C63 C55 118.0(4)
C62 C63 C64 118.5(4)
C55 C63 C64 123.4(3)
C66 C64 C63 112.5(4)
C66 C64 C65 111.1(4)
C63 C64 C65 110.6(4)
C66 C64 H64 107.5
C63 C64 H64 107.5
C65 C64 H64 107.5
C64 C65 H65A 109.5
C64 C65 H65B 109.5
H65A C65 H65B 109.5
C64 C65 H65C 109.5
H65A C65 H65C 109.5
H65B C65 H65C 109.5
C64 C66 H66A 109.5
C64 C66 H66B 109.5
H66A C66 H66B 109.5
C64 C66 H66C 109.5
H66A C66 H66C 109.5
H66B C66 H66C 109.5
C68 C67 C75 122.9(3)
C68 C67 N4 120.3(3)
C75 C67 N4 116.8(3)
C72 C68 C67 117.0(4)
C72 C68 C69 119.9(4)
C67 C68 C69 123.1(3)
C70 C69 C71 108.5(4)
C70 C69 C68 110.0(4)
C71 C69 C68 113.1(4)
C70 C69 H69 108.4
C71 C69 H69 108.4
C68 C69 H69 108.4
C69 C70 H70A 109.5
C69 C70 H70B 109.5
H70A C70 H70B 109.5
C69 C70 H70C 109.5
H70A C70 H70C 109.5
H70B C70 H70C 109.5
C69 C71 H71A 109.5
C69 C71 H71B 109.5
H71A C71 H71B 109.5
C69 C71 H71C 109.5
H71A C71 H71C 109.5
H71B C71 H71C 109.5
C73 C72 C68 122.1(4)
C73 C72 H72 118.9
C68 C72 H72 118.9
C72 C73 C74 120.0(4)
C72 C73 H73 120.0
C74 C73 H73 120.0
C73 C74 C75 120.2(4)
C73 C74 H74 119.9
C75 C74 H74 119.9
C67 C75 C74 117.4(4)
C67 C75 C76 122.7(3)
C74 C75 C76 119.9(3)
C75 C76 C77 113.8(4)
C75 C76 C78 113.1(4)
C77 C76 C78 109.2(4)
C75 C76 H76 106.7
C77 C76 H76 106.7
C78 C76 H76 106.7
C76 C77 H77A 109.5
C76 C77 H77B 109.5
H77A C77 H77B 109.5
C76 C77 H77C 109.5
H77A C77 H77C 109.5
H77B C77 H77C 109.5
C76 C78 H78A 109.5
C76 C78 H78B 109.5
H78A C78 H78B 109.5
C76 C78 H78C 109.5
H78A C78 H78C 109.5
H78B C78 H78C 109.5
C82 C81 C86 120.0
C82 C81 C87 118.9(8)
C86 C81 C87 120.0(8)
C81 C82 C83 120.0
C81 C82 H82 120.0
C83 C82 H82 120.0
C84 C83 C82 120.0
C84 C83 H83 120.0
C82 C83 H83 120.0
C83 C84 C85 120.0
C83 C84 H84 120.0
C85 C84 H84 120.0
C84 C85 C86 120.0
C84 C85 H85 120.0
C86 C85 H85 120.0
C85 C86 C81 120.0
C85 C86 H86 120.0
C81 C86 H86 120.0
C81 C87 H87A 109.5
C81 C87 H87B 109.5
H87A C87 H87B 109.5
C81 C87 H87C 109.5
H87A C87 H87C 109.5
H87B C87 H87C 109.5

loop_
_geom_bond_atom_site_label_1
_geom_bond_atom_site_label_2
_geom_bond_distance
Be1 N1 1.602(6)
Be1 N2 1.608(6)
Be1 I1 2.298(5)
N1 C1 1.359(5)
N1 C16 1.456(4)
N2 C9 1.337(4)
N2 C28 1.450(4)
C1 C8 1.390(5)
C1 C2 1.501(5)
C2 C3 1.381(6)
C2 C7 1.393(6)
C3 C4 1.399(6)
C3 H3 0.9500
C4 C5 1.383(6)
C4 H4 0.9500
C5 C6 1.379(6)
C5 H5 0.9500
C6 C7 1.397(6)
C6 H6 0.9500
C7 H7 0.9500
C8 C9 1.410(5)
C8 H8 0.9500
C9 C10 1.497(5)
C10 C11 1.381(6)
C10 C15 1.398(6)
C11 C12 1.394(6)
C11 H11 0.9500
C12 C13 1.382(7)
C12 H12 0.9500
C13 C14 1.370(7)
C13 H13 0.9500
C14 C15 1.377(6)
C14 H14 0.9500
C15 H15 0.9500
C16 C17 1.387(5)
C16 C24 1.399(5)
C17 C21 1.404(5)
C17 C18 1.526(6)
C18 C19 1.530(6)
C18 C20 1.540(6)
C18 H18 1.0000
C19 H19A 0.9800
C19 H19B 0.9800
C19 H19C 0.9800
C20 H20A 0.9800
C20 H20B 0.9800
C20 H20C 0.9800
C21 C22 1.374(6)
C21 H21 0.9500
C22 C23 1.379(6)
C22 H22 0.9500
C23 C24 1.390(5)
C23 H23 0.9500
C24 C25 1.537(6)
C25 C26 1.534(6)
C25 C27 1.542(6)
C25 H25 1.0000
C26 H26A 0.9800
C26 H26B 0.9800
C26 H26C 0.9800
C27 H27A 0.9800
C27 H27B 0.9800
C27 H27C 0.9800
C28 C29 1.399(6)
C28 C36 1.407(5)
C29 C33 1.404(6)
C29 C30 1.508(6)
C30 C31 1.522(6)
C30 C32 1.535(6)
C30 H30 1.0000
C31 H31A 0.9800
C31 H31B 0.9800
C31 H31C 0.9800
C32 H32A 0.9800
C32 H32B 0.9800
C32 H32C 0.9800
C33 C34 1.364(6)
C33 H33 0.9500
C34 C35 1.365(6)
C34 H34 0.9500
C35 C36 1.405(6)
C35 H35 0.9500
C36 C37 1.513(6)
C37 C39 1.517(6)
C37 C38 1.533(7)
C37 H37 1.0000
C38 H38A 0.9800
C38 H38B 0.9800
C38 H38C 0.9800
C39 H39A 0.9800
C39 H39B 0.9800
C39 H39C 0.9800
Be2 N3 1.614(6)
Be2 N4 1.623(6)
Be2 I2 2.287(6)
N3 C40 1.354(5)
N3 C55 1.457(5)
N4 C48 1.342(5)
N4 C67 1.457(5)
C40 C47 1.403(5)
C40 C41 1.488(5)
C41 C46 1.384(5)
C41 C42 1.390(6)
C42 C43 1.374(6)
C42 H42 0.9500
C43 C44 1.385(7)
C43 H43 0.9500
C44 C45 1.362(7)
C44 H44 0.9500
C45 C46 1.400(6)
C45 H45 0.9500
C46 H46 0.9500
C47 C48 1.411(5)
C47 H47 0.9500
C48 C49 1.478(6)
C49 C54 1.391(6)
C49 C50 1.408(6)
C50 C51 1.386(6)
C50 H50 0.9500
C51 C52 1.373(6)
C51 H51 0.9500
C52 C53 1.401(6)
C52 H52 0.9500
C53 C54 1.374(6)
C53 H53 0.9500
C54 H54 0.9500
C55 C56 1.399(5)
C55 C63 1.408(5)
C56 C60 1.397(6)
C56 C57 1.507(6)
C57 C59 1.545(6)
C57 C58 1.545(6)
C57 H57 1.0000
C58 H58A 0.9800
C58 H58B 0.9800
C58 H58C 0.9800
C59 H59A 0.9800
C59 H59B 0.9800
C59 H59C 0.9800
C60 C61 1.386(6)
C60 H60 0.9500
C61 C62 1.374(6)
C61 H61 0.9500
C62 C63 1.392(6)
C62 H62 0.9500
C63 C64 1.520(5)
C64 C66 1.518(6)
C64 C65 1.534(6)
C64 H64 1.0000
C65 H65A 0.9800
C65 H65B 0.9800
C65 H65C 0.9800
C66 H66A 0.9800
C66 H66B 0.9800
C66 H66C 0.9800
C67 C68 1.397(5)
C67 C75 1.398(5)
C68 C72 1.382(5)
C68 C69 1.521(5)
C69 C70 1.504(6)
C69 C71 1.518(6)
C69 H69 1.0000
C70 H70A 0.9800
C70 H70B 0.9800
C70 H70C 0.9800
C71 H71A 0.9800
C71 H71B 0.9800
C71 H71C 0.9800
C72 C73 1.378(6)
C72 H72 0.9500
C73 C74 1.387(6)
C73 H73 0.9500
C74 C75 1.407(5)
C74 H74 0.9500
C75 C76 1.523(5)
C76 C77 1.529(6)
C76 C78 1.530(6)
C76 H76 1.0000
C77 H77A 0.9800
C77 H77B 0.9800
C77 H77C 0.9800
C78 H78A 0.9800
C78 H78B 0.9800
C78 H78C 0.9800
C81 C82 1.3900
C81 C86 1.3900
C81 C87 1.511(14)
C82 C83 1.3900
C82 H82 0.9500
C83 C84 1.3900
C83 H83 0.9500
C84 C85 1.3900
C84 H84 0.9500
C85 C86 1.3900
C85 H85 0.9500
C86 H86 0.9500
C87 H87A 0.9800
C87 H87B 0.9800
C87 H87C 0.9800
